data_7124833
loop_
_publ_author_name
'Xiao, Qiong'
'Wu, Yuan'
'Li, Mian'
'O'Keeffe, Michael'
'Li, Dan'

_publ_section_title
;
 A metal-organic framework with rod secondary building unit based on the
 Boerdijk-Coxeter helix.
;
_journal_issue 77
_journal_name_full 'Chemical communications (Cambridge, England)'
_journal_page_first 11543
_journal_page_last 11546
_journal_paper_doi 10.1039/c6cc04912e
_journal_volume 52
_journal_year 2016
_chemical_formula_moiety 'C13 H12 Cd N2 O2'
_chemical_formula_sum 'C13 H12 Cd N2 O2'
_chemical_formula_weight 340.65
_space_group_crystal_system tetragonal
_space_group_IT_number 88
_space_group_name_Hall '-I 4ad'
_space_group_name_H-M_alt 'I 41/a :2'
_atom_sites_solution_hydrogens geom
_audit_block_doi 10.5517/ccdc.csd.cc1lssnt
_audit_creation_date 2016-08-03
_audit_creation_method
;
Olex2 1.2
(compiled 2016.02.19 svn.r3266 for OlexSys, GUI svn.r5155)
;
_audit_update_record
;
2016-08-03 deposited with the CCDC.
2016-08-22 downloaded from the CCDC.
;
_cell_angle_alpha 90
_cell_angle_beta 90
_cell_angle_gamma 90
_cell_formula_units_Z 16
_cell_length_a 24.6108(3)
_cell_length_b 24.6108(3)
_cell_length_c 10.76785(17)
_cell_measurement_reflns_used 3186
_cell_measurement_temperature 100(2)
_cell_measurement_theta_max 72.6687
_cell_measurement_theta_min 3.5889
_cell_volume 6521.99(15)
_computing_cell_refinement
;
CrysAlisPro, Agilent Technologies,
Version 1.171.35.21 (release 20-01-2012 CrysAlis171 .NET)
(compiled Jan 23 2012,18:06:46)
;
_computing_data_collection
;
CrysAlisPro, Agilent Technologies,
Version 1.171.35.21 (release 20-01-2012 CrysAlis171 .NET)
(compiled Jan 23 2012,18:06:46)
;
_computing_data_reduction
;
CrysAlisPro, Agilent Technologies,
Version 1.171.35.21 (release 20-01-2012 CrysAlis171 .NET)
(compiled Jan 23 2012,18:06:46)
;
_computing_molecular_graphics 'Olex2 (Dolomanov et al., 2009)'
_computing_publication_material 'Olex2 (Dolomanov et al., 2009)'
_computing_structure_refinement 'ShelXL (Sheldrick, 2015)'
_computing_structure_solution 'ShelXS (Sheldrick, 2008)'
_diffrn_ambient_temperature 100(2)
_diffrn_detector_area_resol_mean 10.4098
_diffrn_measured_fraction_theta_full 0.999
_diffrn_measured_fraction_theta_max 0.972
_diffrn_measurement_details
;
#__ type_ start__ end____ width___ exp.time_
  1 omega  -85.00   27.00   1.0000   20.0000
omega____ theta____ kappa____ phi______ frames
    -      -40.3052   19.0000 -120.0000 112

#__ type_ start__ end____ width___ exp.time_
  2 omega   27.00   77.00   1.0000   60.0000
omega____ theta____ kappa____ phi______ frames
    -      105.2563  -30.0000  120.0000 50

#__ type_ start__ end____ width___ exp.time_
  3 omega   48.00   76.00   1.0000   60.0000
omega____ theta____ kappa____ phi______ frames
    -      105.2563  -30.0000 -150.0000 28

#__ type_ start__ end____ width___ exp.time_
  4 omega  101.00  164.00   1.0000   60.0000
omega____ theta____ kappa____ phi______ frames
    -      105.2563  111.0000  150.0000 63

#__ type_ start__ end____ width___ exp.time_
  5 omega   28.00  105.00   1.0000   60.0000
omega____ theta____ kappa____ phi______ frames
    -      105.2563 -111.0000  -60.0000 77
;
_diffrn_measurement_device_type 'Xcalibur, Atlas, Gemini'
_diffrn_measurement_method '\w scans'
_diffrn_radiation_type CuK\a
_diffrn_radiation_wavelength 1.54184
_diffrn_reflns_av_R_equivalents 0.0201
_diffrn_reflns_av_unetI/netI 0.0259
_diffrn_reflns_Laue_measured_fraction_full 0.999
_diffrn_reflns_Laue_measured_fraction_max 0.972
_diffrn_reflns_limit_h_max 28
_diffrn_reflns_limit_h_min -30
_diffrn_reflns_limit_k_max 26
_diffrn_reflns_limit_k_min -12
_diffrn_reflns_limit_l_max 10
_diffrn_reflns_limit_l_min -13
_diffrn_reflns_number 6213
_diffrn_reflns_point_group_measured_fraction_full 0.999
_diffrn_reflns_point_group_measured_fraction_max 0.972
_diffrn_reflns_theta_full 67.684
_diffrn_reflns_theta_max 72.822
_diffrn_reflns_theta_min 3.592
_exptl_absorpt_coefficient_mu 10.704
_exptl_absorpt_correction_T_max 1.00000
_exptl_absorpt_correction_T_min 0.64576
_exptl_absorpt_correction_type multi-scan
_exptl_absorpt_process_details
;
CrysAlisPro, Agilent Technologies,
Version 1.171.35.21 (release 20-01-2012 CrysAlis171 .NET)
(compiled Jan 23 2012,18:06:46)
Empirical absorption correction using spherical harmonics,
 implemented in SCALE3 ABSPACK scaling algorithm.
;
_exptl_crystal_colour 'clear light colourless'
_exptl_crystal_colour_lustre clear
_exptl_crystal_colour_modifier light
_exptl_crystal_colour_primary colourless
_exptl_crystal_density_diffrn 1.388
_exptl_crystal_description block
_exptl_crystal_F_000 2688
_exptl_crystal_preparation
'Crystals of ROD-1 were pumped to remove crystalline solvent molecules under vacuum line at 373 K and then tested for CO2 adsorption at specified temperatures. After above mentioned examination, the crystal was selected to mount for single crystallography diffraction.'
_exptl_crystal_recrystallization_method MeOH
_exptl_crystal_size_max 0.3
_exptl_crystal_size_mid 0.2
_exptl_crystal_size_min 0.1
_refine_diff_density_max 0.524
_refine_diff_density_min -0.459
_refine_diff_density_rms 0.075
_refine_ls_extinction_method none
_refine_ls_goodness_of_fit_ref 1.033
_refine_ls_hydrogen_treatment constr
_refine_ls_matrix_type full
_refine_ls_number_parameters 165
_refine_ls_number_reflns 3172
_refine_ls_number_restraints 0
_refine_ls_restrained_S_all 1.033
_refine_ls_R_factor_all 0.0289
_refine_ls_R_factor_gt 0.0235
_refine_ls_shift/su_max 0.000
_refine_ls_shift/su_mean 0.000
_refine_ls_structure_factor_coef Fsqd
_refine_ls_weighting_details 'w=1/[\s^2^(Fo^2^)+(0.0320P)^2^+3.7090P] where P=(Fo^2^+2Fc^2^)/3'
_refine_ls_weighting_scheme calc
_refine_ls_wR_factor_gt 0.0560
_refine_ls_wR_factor_ref 0.0589
_reflns_Friedel_coverage 0.000
_reflns_number_gt 2806
_reflns_number_total 3172
_reflns_threshold_expression 'I > 2\s(I)'
_cod_data_source_file c6cc04912e2.cif
_cod_data_source_block 120707a
_cod_original_cell_volume 6522.00(17)
_cod_original_sg_symbol_H-M 'I 41/a'
_cod_database_code 7124833
_shelx_space_group_comment
;
The symmetry employed for this shelxl refinement is uniquely defined
by the following loop, which should always be used as a source of
symmetry information in preference to the above space-group names.
They are only intended as comments.
;
_olex2_refinement_description
;
1. Fixed Uiso
 At 1.2 times of:
  All C(H) groups, All C(H,H) groups
 At 1.5 times of:
  All C(H,H,H) groups
2.a Secondary CH2 refined with riding coordinates:
 C8(H8A,H8B)
2.b Aromatic/amide H refined with riding coordinates:
 C3(H3), C4(H4), C6(H6), C7(H7)
2.c Idealised Me refined as rotating group:
 C11(H11A,H11B,H11C), C13(H13A,H13B,H13C)
;
_shelx_shelxl_version_number 2014/7
_olex2_submission_special_instructions 'No special instructions were received'

loop_
_space_group_symop_operation_xyz
'x, y, z'
'-y+3/4, x+1/4, z+1/4'
'-x, -y+1/2, z'
'y+1/4, -x+1/4, z+1/4'
'x+1/2, y+1/2, z+1/2'
'-y+5/4, x+3/4, z+3/4'
'-x+1/2, -y+1, z+1/2'
'y+3/4, -x+3/4, z+3/4'
'-x, -y, -z'
'y-3/4, -x-1/4, -z-1/4'
'x, y-1/2, -z'
'-y-1/4, x-1/4, -z-1/4'
'-x+1/2, -y+1/2, -z+1/2'
'y-1/4, -x+1/4, -z+1/4'
'x+1/2, y, -z+1/2'
'-y+1/4, x+1/4, -z+1/4'

loop_
_atom_site_label
_atom_site_type_symbol
_atom_site_fract_x
_atom_site_fract_y
_atom_site_fract_z
_atom_site_U_iso_or_equiv
_atom_site_adp_type
_atom_site_occupancy
_atom_site_site_symmetry_order
_atom_site_calc_flag
_atom_site_refinement_flags_posn
C1 C 0.30380(9) 0.51572(10) 0.2792(2) 0.0185(5) Uani 1 1 d .
C2 C 0.35940(10) 0.54020(10) 0.2738(2) 0.0202(5) Uani 1 1 d .
C3 C 0.39957(11) 0.52490(12) 0.3565(3) 0.0347(7) Uani 1 1 d .
H3 H 0.3927 0.4979 0.4148 0.042 Uiso 1 1 calc R
C4 C 0.45025(11) 0.54975(14) 0.3526(3) 0.0398(8) Uani 1 1 d .
H4 H 0.4768 0.5398 0.4098 0.048 Uiso 1 1 calc R
C5 C 0.46174(10) 0.58940(10) 0.2642(3) 0.0265(6) Uani 1 1 d .
C6 C 0.42169(11) 0.60316(12) 0.1801(3) 0.0332(6) Uani 1 1 d .
H6 H 0.4291 0.6289 0.1191 0.040 Uiso 1 1 calc R
C7 C 0.37081(11) 0.57939(12) 0.1850(3) 0.0305(6) Uani 1 1 d .
H7 H 0.3442 0.5897 0.1285 0.037 Uiso 1 1 calc R
C8 C 0.51609(11) 0.61901(12) 0.2606(3) 0.0353(7) Uani 1 1 d .
H8A H 0.5211 0.6338 0.1779 0.042 Uiso 1 1 calc R
H8B H 0.5144 0.6494 0.3178 0.042 Uiso 1 1 calc R
C9 C 0.56527(10) 0.58529(10) 0.2928(3) 0.0252(5) Uani 1 1 d .
C10 C 0.60390(10) 0.59590(10) 0.3836(3) 0.0243(5) Uani 1 1 d .
C11 C 0.60589(13) 0.63977(13) 0.4795(3) 0.0405(7) Uani 1 1 d .
H11A H 0.6141 0.6738 0.4403 0.061 Uiso 1 1 calc GR
H11B H 0.6335 0.6314 0.5395 0.061 Uiso 1 1 calc GR
H11C H 0.5713 0.6422 0.5204 0.061 Uiso 1 1 calc GR
C12 C 0.58405(10) 0.53928(11) 0.2309(3) 0.0250(5) Uani 1 1 d .
C13 C 0.56062(13) 0.51021(13) 0.1212(3) 0.0401(7) Uani 1 1 d .
H13A H 0.5266 0.4940 0.1441 0.060 Uiso 1 1 calc GR
H13B H 0.5854 0.4824 0.0944 0.060 Uiso 1 1 calc GR
H13C H 0.5549 0.5356 0.0548 0.060 Uiso 1 1 calc GR
Cd1 Cd 0.22255(2) 0.55203(2) 0.03510(2) 0.01744(7) Uani 1 1 d .
N1 N 0.63119(8) 0.52310(8) 0.28170(19) 0.0208(4) Uani 1 1 d .
N2 N 0.64364(8) 0.55851(8) 0.37630(19) 0.0203(4) Uani 1 1 d .
O1 O 0.26372(7) 0.54178(7) 0.23507(15) 0.0198(3) Uani 1 1 d .
O2 O 0.29759(7) 0.46901(7) 0.32866(16) 0.0210(3) Uani 1 1 d .

loop_
_atom_site_aniso_label
_atom_site_aniso_U_11
_atom_site_aniso_U_22
_atom_site_aniso_U_33
_atom_site_aniso_U_23
_atom_site_aniso_U_13
_atom_site_aniso_U_12
C1 0.0192(11) 0.0217(11) 0.0146(11) -0.0032(9) 0.0009(9) -0.0003(9)
C2 0.0182(11) 0.0204(11) 0.0218(11) 0.0019(10) 0.0014(10) 0.0014(9)
C3 0.0235(13) 0.0393(15) 0.0412(16) 0.0207(14) -0.0047(12) -0.0023(11)
C4 0.0214(13) 0.0507(18) 0.0473(18) 0.0238(16) -0.0106(13) -0.0026(12)
C5 0.0177(12) 0.0232(12) 0.0386(15) 0.0074(11) 0.0003(11) 0.0008(9)
C6 0.0235(13) 0.0311(14) 0.0451(16) 0.0180(13) -0.0044(12) -0.0024(11)
C7 0.0217(13) 0.0341(14) 0.0357(15) 0.0129(12) -0.0059(11) -0.0026(11)
C8 0.0193(13) 0.0284(14) 0.0582(19) 0.0147(14) -0.0048(13) -0.0013(10)
C9 0.0155(11) 0.0247(12) 0.0356(14) 0.0092(11) 0.0007(11) -0.0017(9)
C10 0.0179(11) 0.0241(12) 0.0308(13) 0.0044(11) 0.0037(10) 0.0017(9)
C11 0.0317(15) 0.0391(16) 0.0509(18) -0.0139(15) -0.0016(14) 0.0116(12)
C12 0.0190(12) 0.0294(13) 0.0267(12) 0.0093(11) -0.0035(10) -0.0062(10)
C13 0.0356(16) 0.0419(17) 0.0429(17) -0.0021(15) -0.0152(14) -0.0043(13)
Cd1 0.01738(10) 0.01783(9) 0.01710(9) 0.00032(6) 0.00112(6) 0.00213(6)
N1 0.0165(9) 0.0243(10) 0.0216(10) 0.0009(9) 0.0016(8) -0.0005(8)
N2 0.0190(10) 0.0216(10) 0.0203(9) 0.0003(8) 0.0011(8) 0.0026(7)
O1 0.0166(8) 0.0245(8) 0.0183(8) -0.0019(7) -0.0009(7) -0.0007(6)
O2 0.0222(8) 0.0211(8) 0.0197(8) -0.0004(7) 0.0014(7) -0.0027(7)

loop_
_atom_type_symbol
_atom_type_description
_atom_type_scat_dispersion_real
_atom_type_scat_dispersion_imag
_atom_type_scat_source
C C 0.0181 0.0091 'International Tables Vol C Tables 4.2.6.8 and 6.1.1.4'
H H 0.0000 0.0000 'International Tables Vol C Tables 4.2.6.8 and 6.1.1.4'
Cd Cd 0.1185 4.6533 'International Tables Vol C Tables 4.2.6.8 and 6.1.1.4'
N N 0.0311 0.0180 'International Tables Vol C Tables 4.2.6.8 and 6.1.1.4'
O O 0.0492 0.0322 'International Tables Vol C Tables 4.2.6.8 and 6.1.1.4'

loop_
_geom_angle_atom_site_label_1
_geom_angle_atom_site_label_2
_geom_angle_atom_site_label_3
_geom_angle
_geom_angle_site_symmetry_1
_geom_angle_site_symmetry_3
O1 C1 C2 119.5(2) . .
O1 C1 O2 121.2(2) . .
O2 C1 C2 119.3(2) . .
C3 C2 C1 121.3(2) . .
C3 C2 C7 119.3(2) . .
C7 C2 C1 119.5(2) . .
C2 C3 C4 120.2(3) . .
C3 C4 C5 120.7(3) . .
C4 C5 C8 122.1(3) . .
C6 C5 C4 118.4(2) . .
C6 C5 C8 119.5(2) . .
C5 C6 C7 121.2(3) . .
C6 C7 C2 120.2(3) . .
C9 C8 C5 115.8(2) . .
C10 C9 C8 127.4(3) . .
C10 C9 C12 105.2(2) . .
C12 C9 C8 127.2(3) . .
C9 C10 C11 130.1(2) . .
N2 C10 C9 109.1(2) . .
N2 C10 C11 120.7(2) . .
C9 C12 C13 129.7(2) . .
N1 C12 C9 109.4(2) . .
N1 C12 C13 120.9(3) . .
Cd1 Cd1 Cd1 129.312(4) 8_454 2
N1 Cd1 Cd1 143.09(5) 14_565 2
N1 Cd1 Cd1 62.80(5) 14_565 8_454
N1 Cd1 O1 97.74(7) 14_565 .
N1 Cd1 O1 91.66(7) 14_565 8_454
N1 Cd1 O2 145.16(7) 14_565 8_454
N1 Cd1 O2 88.52(7) 14_565 7_554
N2 Cd1 Cd1 151.74(5) 15_455 8_454
N2 Cd1 Cd1 62.12(5) 15_455 2
N2 Cd1 N1 126.84(8) 15_455 14_565
N2 Cd1 O1 141.29(7) 15_455 8_454
N2 Cd1 O1 89.49(7) 15_455 .
N2 Cd1 O2 87.61(7) 15_455 8_454
N2 Cd1 O2 104.17(7) 15_455 7_554
O1 Cd1 Cd1 85.19(4) 8_454 2
O1 Cd1 Cd1 116.90(4) . 8_454
O1 Cd1 Cd1 45.03(4) 8_454 8_454
O1 Cd1 Cd1 45.46(4) . 2
O1 Cd1 O1 80.28(4) . 8_454
O1 Cd1 O2 53.69(6) 8_454 8_454
O1 Cd1 O2 75.07(6) . 8_454
O2 Cd1 Cd1 126.26(4) 7_554 2
O2 Cd1 Cd1 43.66(4) 8_454 2
O2 Cd1 Cd1 89.66(4) 8_454 8_454
O2 Cd1 Cd1 47.59(4) 7_554 8_454
O2 Cd1 O1 77.79(6) 7_554 8_454
O2 Cd1 O1 157.35(6) 7_554 .
O2 Cd1 O2 87.35(4) 7_554 8_454
C12 N1 Cd1 133.22(18) . 16_655
C12 N1 N2 107.9(2) . .
N2 N1 Cd1 115.93(14) . 16_655
C10 N2 Cd1 132.49(18) . 15
C10 N2 N1 108.3(2) . .
N1 N2 Cd1 118.60(14) . 15
C1 O1 Cd1 136.01(15) . .
C1 O1 Cd1 94.64(14) . 2
Cd1 O1 Cd1 89.51(5) . 2
C1 O2 Cd1 90.45(14) . 2
C1 O2 Cd1 128.47(15) . 7
Cd1 O2 Cd1 88.75(6) 7 2

loop_
_geom_bond_atom_site_label_1
_geom_bond_atom_site_label_2
_geom_bond_distance
_geom_bond_site_symmetry_2
C1 C2 1.496(3) .
C1 O1 1.269(3) .
C1 O2 1.276(3) .
C2 C3 1.383(4) .
C2 C7 1.387(4) .
C3 C4 1.390(4) .
C4 C5 1.392(4) .
C5 C6 1.381(4) .
C5 C8 1.524(4) .
C6 C7 1.383(4) .
C8 C9 1.508(4) .
C9 C10 1.389(4) .
C9 C12 1.393(4) .
C10 C11 1.495(4) .
C10 N2 1.345(3) .
C12 C13 1.496(4) .
C12 N1 1.343(3) .
Cd1 Cd1 3.38210(13) 2
Cd1 Cd1 3.38207(13) 8_454
Cd1 N1 2.183(2) 14_565
Cd1 N2 2.170(2) 15_455
Cd1 O1 2.4105(17) 8_454
Cd1 O1 2.3930(17) .
Cd1 O2 2.4978(17) 8_454
Cd1 O2 2.3356(17) 7_554
N1 Cd1 2.183(2) 16_655
N1 N2 1.375(3) .
N2 Cd1 2.170(2) 15
O1 Cd1 2.4106(17) 2
O2 Cd1 2.3356(17) 7
O2 Cd1 2.4978(17) 2
